data_9007757
loop_
_publ_author_name
'Skowron, A.'
'Brown, I. D.'

_publ_section_title
;
 Refinement of the structure of robinsonite, Pb4Sb6S13
;
_journal_name_full 'Acta Crystallographica, Section C'
_journal_page_first 527
_journal_page_last 731
_journal_paper_doi 10.1107/S0108270189008322
_journal_volume 46
_journal_year 1990
_chemical_compound_source Synthetic
_chemical_formula_sum 'Pb5.05 S13 Sb4.95'
_chemical_name_mineral Robinsonite
_space_group_IT_number 12
_symmetry_space_group_name_Hall '-I 2y'
_symmetry_space_group_name_H-M 'I 1 2/m 1'
_cell_angle_alpha 90
_cell_angle_beta 93.9
_cell_angle_gamma 90
_cell_length_a 23.698
_cell_length_b 3.980
_cell_length_c 24.466
_cell_formula_units_Z 4
_cell_volume 2302.241
_database_code_amcsd 0010117
_exptl_crystal_density_diffrn 5.960
_cod_original_formula_sum 'Sb4.95 Pb5.05 S13'
_cod_database_code 9007757

loop_
_space_group_symop_operation_xyz
x,y,z
1/2+x,1/2+y,1/2+z
x,-y,z
1/2+x,1/2-y,1/2+z
-x,y,-z
1/2-x,1/2+y,1/2-z
-x,-y,-z
1/2-x,1/2-y,1/2-z

loop_
_atom_site_label
_atom_site_fract_x
_atom_site_fract_y
_atom_site_fract_z
_atom_site_occupancy
_atom_site_U_iso_or_equiv
SbM1 0.69010 0.50000 0.79830 0.59000 0.02000
PbM1 0.69010 0.50000 0.79830 0.41000 0.02000
SbM2 0.50530 0.50000 0.81170 0.15000 0.02700
PbM2 0.50530 0.50000 0.81170 0.85000 0.02700
SbM3 0.43650 0.00000 0.94380 0.92000 0.02600
PbM3 0.43650 0.00000 0.94380 0.08000 0.02600
SbM4 0.61720 0.00000 0.92280 0.84000 0.02700
PbM4 0.61720 0.00000 0.92280 0.16000 0.02700
SbM10 0.50680 0.50000 0.35270 0.84000 0.02500
PbM10 0.50680 0.50000 0.35270 0.16000 0.02500
SbM11 0.42060 0.50000 0.51140 0.76000 0.03400
PbM11 0.42060 0.50000 0.51140 0.24000 0.03400
SbM12 0.34310 0.50000 0.67060 0.73000 0.02900
PbM12 0.34310 0.50000 0.67060 0.27000 0.02900
PbM13 0.18110 0.00000 0.66270 1.00000 0.03200
PbM14 0.26980 0.00000 0.52160 1.00000 0.02100
SbM15 0.35590 0.00000 0.36940 0.12000 0.03800
PbM15 0.35590 0.00000 0.36940 0.88000 0.03800
S1 0.69210 0.50000 0.90880 1.00000 0.01500
S2 0.52580 0.50000 0.92510 1.00000 0.01900
S3 0.41990 0.00000 0.84440 1.00000 0.01200
S4 0.59340 0.00000 0.82350 1.00000 0.01500
S5 0.76270 0.00000 0.81320 1.00000 0.02000
S6 0.36290 0.50000 0.95070 1.00000 0.01700
S10 0.40900 0.50000 0.31010 1.00000 0.01800
S11 0.32790 0.50000 0.45790 1.00000 0.01600
S12 0.25090 0.50000 0.61080 1.00000 0.01300
S13 0.30460 0.00000 0.72810 1.00000 0.02600
S14 0.37820 0.00000 0.57660 1.00000 0.01900
S15 0.45450 0.00000 0.43470 1.00000 0.02400
S16 0.53350 0.00000 0.28960 1.00000 0.03100

loop_
_cod_related_entry_id
_cod_related_entry_database
_cod_related_entry_code
1 AMCSD 0010117
